data_2215369
loop_
_publ_author_name
'Tatar Y\?ild\?ir\?im, Leyla'
' Atakol, Orhan'
'Kavak, G\"ulten'

_publ_section_title
Diiodido-2\k^2^<i>I</i>-bis(4-methylpyridine-1\k<i>N</i>)-\m-{2,2'-[1,3-propanediylbis(nitrilomethylidyne)]diphenolato-1\k^4^<i>O</i>,<i>N</i>,<i>N</i>',<i>O</i>':2\k^2^<i>O</i>,<i>O</i>'}nickel(II)zinc(II)
_journal_coeditor_code BT2490
_journal_issue 10
_journal_name_full 'Acta Crystallographica Section E'
_journal_page_first m2489
_journal_page_last m2490
_journal_paper_doi 10.1107/S1600536807043061
_journal_volume 63
_journal_year 2007
_chemical_formula_iupac '[Zn I2 Ni (C17 H16 N2 O2) (C6 H7 N)2]'
_chemical_formula_moiety 'C29 H30 I2 N4 Ni O2 Zn'
_chemical_formula_sum 'C29 H30 I2 N4 Ni O2 Zn'
_chemical_formula_weight 844.45
_chemical_name_systematic
;
Diiodido-2\k2I-bis(4-methylpyridine-1\kN)-\m-{2,2'-[1,3-propanediylbis
 (nitrilomethylidyne)]diphenolato-1\k4O,N,N',O':2\k2O,O'}nickel(II)zinc(II)
;
_space_group_IT_number 9
_symmetry_cell_setting monoclinic
_symmetry_space_group_name_Hall 'C -2yc'
_symmetry_space_group_name_H-M 'C 1 c 1'
_atom_sites_solution_hydrogens geomt
_atom_sites_solution_primary direct
_atom_sites_solution_secondary difmap
_audit_creation_method SHELXL-97
_cell_angle_alpha 90
_cell_angle_beta 105.390(12)
_cell_angle_gamma 90
_cell_formula_units_Z 4
_cell_length_a 9.3523(11)
_cell_length_b 19.615(3)
_cell_length_c 17.4933(10)
_cell_measurement_reflns_used 25
_cell_measurement_temperature 293(2)
_cell_measurement_theta_max 18.16
_cell_measurement_theta_min 10.83
_cell_volume 3094.0(6)
_computing_cell_refinement 'CAD-4 Express (Enraf--Nonius, 1994)'
_computing_data_collection 'CAD-4 Express (Enraf--Nonius, 1994)'
_computing_data_reduction 'XCAD4 (Harms & Wocadlo, 1995)'
_computing_molecular_graphics 'Ortep-3 for Windows (Farrugia, 1997)'
_computing_publication_material 'WinGX (Farrugia, 1999)'
_computing_structure_refinement 'SHELXL97 (Sheldrick, 1997)'
_computing_structure_solution 'SHELXS97 (Sheldrick, 1997)'
_diffrn_measured_fraction_theta_full 0.975
_diffrn_measured_fraction_theta_max 0.975
_diffrn_measurement_device '\k-geometry diffractometer'
_diffrn_measurement_device_type 'Enraf--Nonius TurboCAD-4'
_diffrn_measurement_method 'non-profiled omega scans'
_diffrn_radiation_type MoK\a
_diffrn_radiation_wavelength 0.71073
_diffrn_reflns_av_R_equivalents 0.052
_diffrn_reflns_limit_h_max 11
_diffrn_reflns_limit_h_min -12
_diffrn_reflns_limit_k_max 25
_diffrn_reflns_limit_k_min -25
_diffrn_reflns_limit_l_max 23
_diffrn_reflns_limit_l_min 0
_diffrn_reflns_number 7375
_diffrn_reflns_theta_full 27.96
_diffrn_reflns_theta_max 27.96
_diffrn_reflns_theta_min 3.01
_diffrn_standards_decay_% 2
_diffrn_standards_interval_time 120
_diffrn_standards_number 3
_exptl_absorpt_coefficient_mu 3.411
_exptl_absorpt_correction_T_max 0.511
_exptl_absorpt_correction_T_min 0.506
_exptl_absorpt_correction_type psi-scan
_exptl_absorpt_process_details 'North <i>et al.</i> (1968)'
_exptl_crystal_colour 'light pink'
_exptl_crystal_density_diffrn 1.813
_exptl_crystal_density_method 'not measured'
_exptl_crystal_description prism
_exptl_crystal_F_000 1648
_exptl_crystal_size_max 0.2
_exptl_crystal_size_mid 0.2
_exptl_crystal_size_min 0.2
_refine_diff_density_max 0.475
_refine_diff_density_min -0.486
_refine_ls_abs_structure_details 'Flack   (1983), no Friedel pairs'
_refine_ls_abs_structure_Flack 0.00(2)
_refine_ls_extinction_method none
_refine_ls_goodness_of_fit_ref 1.012
_refine_ls_hydrogen_treatment constr
_refine_ls_matrix_type full
_refine_ls_number_parameters 352
_refine_ls_number_reflns 3745
_refine_ls_number_restraints 2
_refine_ls_restrained_S_all 1.012
_refine_ls_R_factor_all 0.0784
_refine_ls_R_factor_gt 0.0328
_refine_ls_shift/su_max 0.000
_refine_ls_shift/su_mean 0.000
_refine_ls_structure_factor_coef Fsqd
_refine_ls_weighting_details 'calc w=1/[\s^2^(Fo^2^)+(0.0323P)^2^] where P=(Fo^2^+2Fc^2^)/3'
_refine_ls_weighting_scheme calc
_refine_ls_wR_factor_gt 0.0644
_refine_ls_wR_factor_ref 0.0752
_reflns_number_gt 2491
_reflns_number_total 3745
_reflns_threshold_expression I>2\s(I)
_cod_data_source_file bt2490.cif
_cod_data_source_block I
_cod_original_sg_symbol_H-M 'C c'
_cod_database_code 2215369
_cod_database_fobs_code 2215369

loop_
_symmetry_equiv_pos_as_xyz
'x, y, z'
'x, -y, z+1/2'
'x+1/2, y+1/2, z'
'x+1/2, -y+1/2, z+1/2'

loop_
_atom_site_type_symbol
_atom_site_label
_atom_site_fract_x
_atom_site_fract_y
_atom_site_fract_z
_atom_site_U_iso_or_equiv
_atom_site_adp_type
_atom_site_calc_flag
_atom_site_refinement_flags
_atom_site_occupancy
I I1 0.73246(8) 0.54913(3) 0.50165(4) 0.0737(2) Uani d . 1
I I2 0.45922(6) 0.38306(5) 0.39646(4) 0.0825(3) Uani d . 1
N N3 1.1124(6) 0.4104(3) 0.5796(4) 0.0402(15) Uani d . 1
N N4 0.8329(7) 0.2347(4) 0.4816(5) 0.0523(17) Uani d . 1
C C17 0.9014(7) 0.3837(4) 0.3684(4) 0.0339(15) Uani d . 1
C C6 0.8512(8) 0.3134(4) 0.6975(5) 0.0448(19) Uani d . 1
C C1 0.7703(8) 0.3564(4) 0.6384(5) 0.0418(18) Uani d . 1
N N1 1.0419(7) 0.2727(4) 0.6372(4) 0.0497(17) Uani d . 1
C C16 0.8181(8) 0.4269(5) 0.3089(5) 0.046(2) Uani d . 1
H H16 0.7415 0.4525 0.3191 0.055 Uiso calc R 1
N N2 1.1280(7) 0.2918(3) 0.4796(5) 0.0469(16) Uani d . 1
C C10 1.2571(10) 0.2511(5) 0.5233(6) 0.066(3) Uani d . 1
H H10A 1.3434 0.2653 0.5064 0.079 Uiso calc R 1
H H10B 1.2385 0.2036 0.5089 0.079 Uiso calc R 1
C C15 0.8466(10) 0.4322(5) 0.2361(5) 0.054(2) Uani d . 1
H H15 0.7889 0.4612 0.1981 0.065 Uiso calc R 1
C C12 1.0187(8) 0.3464(4) 0.3498(5) 0.0416(18) Uani d . 1
C C2 0.6478(9) 0.3922(5) 0.6507(5) 0.050(2) Uani d . 1
H H2 0.5916 0.4202 0.6112 0.06 Uiso calc R 1
C C7 0.9816(8) 0.2741(4) 0.6944(5) 0.047(2) Uani d . 1
H H7 1.0249 0.2474 0.7384 0.057 Uiso calc R 1
C C8 1.1750(9) 0.2272(5) 0.6478(7) 0.072(3) Uani d . 1
H H8A 1.1435 0.1833 0.6238 0.087 Uiso calc R 1
H H8B 1.2192 0.22 0.704 0.087 Uiso calc R 1
C C14 0.9603(10) 0.3952(5) 0.2184(5) 0.059(2) Uani d . 1
H H14 0.9782 0.3984 0.1687 0.071 Uiso calc R 1
C C13 1.0462(9) 0.3532(5) 0.2763(5) 0.050(2) Uani d . 1
H H13 1.1242 0.329 0.2656 0.061 Uiso calc R 1
C C11 1.1229(8) 0.3050(4) 0.4076(6) 0.050(2) Uani d . 1
H H11 1.1977 0.2851 0.3892 0.059 Uiso calc R 1
C C5 0.8103(11) 0.3083(5) 0.7696(5) 0.060(2) Uani d . 1
H H5 0.8647 0.2802 0.8097 0.072 Uiso calc R 1
C C21 1.2878(9) 0.4929(5) 0.5621(5) 0.055(2) Uani d . 1
H H21 1.3415 0.5107 0.5289 0.066 Uiso calc R 1
C C24 0.7084(11) 0.2176(5) 0.4993(8) 0.075(3) Uani d . 1
H H24 0.6758 0.2456 0.5342 0.09 Uiso calc R 1
C C20 1.3033(9) 0.5210(5) 0.6369(5) 0.050(2) Uani d . 1
C C9 1.2916(9) 0.2572(6) 0.6106(7) 0.074(3) Uani d . 1
H H9A 1.3042 0.3051 0.6246 0.089 Uiso calc R 1
H H9B 1.3855 0.2347 0.6336 0.089 Uiso calc R 1
C C22 1.1943(8) 0.4396(4) 0.5373(5) 0.0465(19) Uani d . 1
H H22 1.1871 0.4223 0.487 0.056 Uiso calc R 1
C C19 1.2176(9) 0.4922(5) 0.6806(5) 0.054(2) Uani d . 1
H H19 1.2203 0.51 0.7302 0.065 Uiso calc R 1
C C3 0.6112(11) 0.3852(5) 0.7228(6) 0.065(3) Uani d . 1
H H3 0.5304 0.409 0.7308 0.079 Uiso calc R 1
C C18 1.1265(9) 0.4369(5) 0.6519(5) 0.054(2) Uani d . 1
H H18 1.0731 0.4174 0.6842 0.065 Uiso calc R 1
C C26 0.6544(10) 0.1222(5) 0.4138(5) 0.054(2) Uani d . 1
C C23 1.4028(13) 0.5818(7) 0.6642(7) 0.088(4) Uani d . 1
H H23A 1.3432 0.6214 0.6655 0.132 Uiso calc R 1
H H23B 1.4627 0.5894 0.6282 0.132 Uiso calc R 1
H H23C 1.4657 0.5732 0.7163 0.132 Uiso calc R 1
C C4 0.6915(13) 0.3442(6) 0.7816(6) 0.073(3) Uani d . 1
H H4 0.6663 0.3405 0.8294 0.088 Uiso calc R 1
C C27 0.7775(14) 0.1392(7) 0.3926(8) 0.102(3) Uani d . 1
H H27 0.8074 0.1129 0.3554 0.123 Uiso calc R 1
C C25 0.6249(11) 0.1618(6) 0.4700(7) 0.075(3) Uani d . 1
H H25 0.5447 0.1509 0.4897 0.091 Uiso calc R 1
C C28 0.8598(14) 0.1951(7) 0.4255(8) 0.109(5) Uani d . 1
H H28 0.9412 0.2061 0.4069 0.131 Uiso calc R 1
C C29 0.5603(11) 0.0619(5) 0.3769(7) 0.075(3) Uani d . 1
H H29A 0.4888 0.0524 0.406 0.112 Uiso calc R 1
H H29B 0.6226 0.0228 0.3784 0.112 Uiso calc R 1
H H29C 0.5097 0.0723 0.3228 0.112 Uiso calc R 1
Zn Zn 0.71340(8) 0.42196(4) 0.47615(5) 0.0380(2) Uani d . 1
Ni Ni 0.97304(9) 0.32289(5) 0.53338(6) 0.0385(2) Uani d . 1
O O2 0.8738(5) 0.3799(3) 0.4371(3) 0.0403(12) Uani d . 1
O O1 0.8033(5) 0.3648(3) 0.5702(3) 0.0394(12) Uani d . 1

loop_
_atom_site_aniso_label
_atom_site_aniso_U_11
_atom_site_aniso_U_22
_atom_site_aniso_U_33
_atom_site_aniso_U_12
_atom_site_aniso_U_13
_atom_site_aniso_U_23
I1 0.1176(5) 0.0392(3) 0.0708(4) 0.0039(4) 0.0364(4) -0.0027(3)
I2 0.0421(3) 0.1351(7) 0.0646(4) -0.0282(4) 0.0040(3) -0.0020(4)
N3 0.034(3) 0.036(4) 0.050(4) 0.003(3) 0.011(3) 0.000(3)
N4 0.046(4) 0.043(4) 0.069(5) -0.007(3) 0.015(3) -0.002(4)
C17 0.033(3) 0.034(4) 0.039(4) -0.007(3) 0.015(3) -0.006(3)
C6 0.048(4) 0.041(5) 0.044(5) -0.006(4) 0.010(4) 0.003(4)
C1 0.036(4) 0.039(4) 0.053(5) -0.012(3) 0.016(4) -0.013(4)
N1 0.045(3) 0.043(4) 0.058(4) 0.000(3) 0.008(3) 0.013(3)
C16 0.038(4) 0.057(5) 0.041(5) -0.008(4) 0.007(3) -0.009(4)
N2 0.034(3) 0.037(4) 0.074(5) 0.005(3) 0.021(3) 0.003(3)
C10 0.057(5) 0.052(6) 0.094(8) 0.016(5) 0.029(5) 0.010(5)
C15 0.051(5) 0.062(6) 0.045(5) -0.015(4) 0.006(4) 0.004(4)
C12 0.040(4) 0.043(5) 0.042(4) -0.013(4) 0.010(3) -0.016(4)
C2 0.047(4) 0.051(6) 0.053(5) 0.001(4) 0.016(4) 0.008(4)
C7 0.044(4) 0.041(5) 0.055(5) -0.004(4) 0.010(4) 0.016(4)
C8 0.056(6) 0.061(6) 0.102(8) 0.017(5) 0.025(5) 0.049(6)
C14 0.058(5) 0.079(7) 0.045(5) -0.018(5) 0.023(4) -0.011(5)
C13 0.043(4) 0.061(6) 0.051(5) -0.011(4) 0.019(4) -0.023(4)
C11 0.033(4) 0.046(5) 0.074(6) -0.011(3) 0.022(4) -0.020(5)
C5 0.073(6) 0.061(6) 0.048(5) -0.005(5) 0.017(4) 0.010(4)
C21 0.049(5) 0.060(6) 0.058(6) -0.014(4) 0.020(4) 0.002(5)
C24 0.064(6) 0.056(6) 0.120(9) -0.015(5) 0.049(6) -0.020(7)
C20 0.045(4) 0.051(5) 0.049(5) -0.009(4) 0.002(4) -0.006(4)
C9 0.038(4) 0.066(7) 0.116(9) 0.020(4) 0.015(5) 0.033(6)
C22 0.053(5) 0.040(5) 0.045(4) -0.006(4) 0.011(4) 0.002(4)
C19 0.055(5) 0.063(6) 0.043(5) -0.007(4) 0.009(4) -0.014(4)
C3 0.080(6) 0.062(7) 0.068(6) 0.008(5) 0.042(5) 0.003(5)
C18 0.048(4) 0.062(6) 0.053(5) -0.009(4) 0.017(4) 0.001(4)
C26 0.060(5) 0.040(5) 0.061(5) -0.021(4) 0.016(4) -0.004(4)
C23 0.088(7) 0.089(9) 0.079(8) -0.046(7) 0.010(6) -0.027(7)
C4 0.099(8) 0.077(8) 0.055(6) -0.010(6) 0.039(6) 0.008(5)
C27 0.104 0.113(11) 0.111 -0.057(7) 0.065(5) -0.058(8)
C25 0.059(5) 0.068(7) 0.111(9) -0.024(5) 0.041(6) -0.027(6)
C28 0.117(9) 0.108(10) 0.134(11) -0.074(8) 0.089(9) -0.071(9)
C29 0.072(6) 0.061(7) 0.083(7) -0.021(5) 0.005(5) 0.005(5)
Zn 0.0342(4) 0.0389(5) 0.0400(5) 0.0034(4) 0.0084(4) 0.0014(4)
Ni 0.0336(4) 0.0344(5) 0.0477(6) 0.0013(4) 0.0108(4) 0.0022(4)
O2 0.037(2) 0.047(3) 0.039(3) 0.007(2) 0.011(2) 0.001(2)
O1 0.040(3) 0.046(3) 0.034(3) 0.001(2) 0.013(2) 0.008(2)

loop_
_atom_type_symbol
_atom_type_description
_atom_type_scat_dispersion_real
_atom_type_scat_dispersion_imag
_atom_type_scat_source
C C 0.0033 0.0016 'International Tables Vol C Tables 4.2.6.8 and 6.1.1.4'
H H 0 0 'International Tables Vol C Tables 4.2.6.8 and 6.1.1.4'
I I -0.4742 1.8119 'International Tables Vol C Tables 4.2.6.8 and 6.1.1.4'
N N 0.0061 0.0033 'International Tables Vol C Tables 4.2.6.8 and 6.1.1.4'
Ni Ni 0.3393 1.1124 'International Tables Vol C Tables 4.2.6.8 and 6.1.1.4'
O O 0.0106 0.006 'International Tables Vol C Tables 4.2.6.8 and 6.1.1.4'
Zn Zn 0.2839 1.4301 'International Tables Vol C Tables 4.2.6.8 and 6.1.1.4'

loop_
_geom_angle_atom_site_label_1
_geom_angle_atom_site_label_2
_geom_angle_atom_site_label_3
_geom_angle
C22 N3 C18 115.6(7)
C22 N3 Ni 120.7(5)
C18 N3 Ni 123.7(5)
C24 N4 C28 112.1(8)
C24 N4 Ni 124.3(7)
C28 N4 Ni 123.5(6)
O2 C17 C16 120.9(7)
O2 C17 C12 122.4(7)
C16 C17 C12 116.7(7)
C1 C6 C5 118.8(8)
C1 C6 C7 126.1(7)
C5 C6 C7 115.0(8)
O1 C1 C6 122.4(7)
O1 C1 C2 118.1(7)
C6 C1 C2 119.5(7)
C7 N1 C8 116.2(7)
C7 N1 Ni 126.6(6)
C8 N1 Ni 117.2(6)
C15 C16 C17 121.8(8)
C15 C16 H16 119.1
C17 C16 H16 119.1
C11 N2 C10 115.6(7)
C11 N2 Ni 123.7(6)
C10 N2 Ni 120.7(6)
N2 C10 C9 114.5(8)
N2 C10 H10A 108.6
C9 C10 H10A 108.6
N2 C10 H10B 108.6
C9 C10 H10B 108.6
H10A C10 H10B 107.6
C16 C15 C14 121.0(9)
C16 C15 H15 119.5
C14 C15 H15 119.5
C13 C12 C17 120.5(8)
C13 C12 C11 116.4(7)
C17 C12 C11 122.9(7)
C3 C2 C1 119.5(8)
C3 C2 H2 120.2
C1 C2 H2 120.2
N1 C7 C6 126.2(8)
N1 C7 H7 116.9
C6 C7 H7 116.9
N1 C8 C9 112.4(7)
N1 C8 H8A 109.1
C9 C8 H8A 109.1
N1 C8 H8B 109.1
C9 C8 H8B 109.1
H8A C8 H8B 107.9
C13 C14 C15 118.5(8)
C13 C14 H14 120.7
C15 C14 H14 120.7
C12 C13 C14 121.5(8)
C12 C13 H13 119.3
C14 C13 H13 119.3
N2 C11 C12 130.1(7)
N2 C11 H11 115
C12 C11 H11 115
C4 C5 C6 121.3(9)
C4 C5 H5 119.4
C6 C5 H5 119.4
C22 C21 C20 120.2(8)
C22 C21 H21 119.9
C20 C21 H21 119.9
N4 C24 C25 124.5(9)
N4 C24 H24 117.8
C25 C24 H24 117.8
C19 C20 C21 115.5(8)
C19 C20 C23 123.6(8)
C21 C20 C23 120.8(8)
C10 C9 C8 115.1(9)
C10 C9 H9A 108.5
C8 C9 H9A 108.5
C10 C9 H9B 108.5
C8 C9 H9B 108.5
H9A C9 H9B 107.5
N3 C22 C21 124.9(8)
N3 C22 H22 117.5
C21 C22 H22 117.5
C20 C19 C18 121.1(8)
C20 C19 H19 119.5
C18 C19 H19 119.5
C4 C3 C2 121.4(9)
C4 C3 H3 119.3
C2 C3 H3 119.3
N3 C18 C19 122.7(8)
N3 C18 H18 118.6
C19 C18 H18 118.6
C25 C26 C27 114.7(9)
C25 C26 C29 123.9(8)
C27 C26 C29 121.4(9)
C20 C23 H23A 109.5
C20 C23 H23B 109.5
H23A C23 H23B 109.5
C20 C23 H23C 109.5
H23A C23 H23C 109.5
H23B C23 H23C 109.5
C3 C4 C5 119.4(9)
C3 C4 H4 120.3
C5 C4 H4 120.3
C26 C27 C28 120.5(10)
C26 C27 H27 119.7
C28 C27 H27 119.7
C26 C25 C24 122.2(9)
C26 C25 H25 118.9
C24 C25 H25 118.9
N4 C28 C27 125.5(9)
N4 C28 H28 117.2
C27 C28 H28 117.2
C26 C29 H29A 109.5
C26 C29 H29B 109.5
H29A C29 H29B 109.5
C26 C29 H29C 109.5
H29A C29 H29C 109.5
H29B C29 H29C 109.5
O1 Zn O2 81.9(2)
O1 Zn I1 114.59(15)
O2 Zn I1 116.48(16)
O1 Zn I2 114.53(15)
O2 Zn I2 111.69(15)
I1 Zn I2 113.93(4)
O1 Zn Ni 41.06(13)
O2 Zn Ni 40.81(15)
I1 Zn Ni 123.69(4)
I2 Zn Ni 122.37(4)
N1 Ni N2 100.1(3)
N1 Ni O2 169.6(2)
N2 Ni O2 90.3(2)
N1 Ni O1 90.1(2)
N2 Ni O1 169.8(3)
O2 Ni O1 79.52(19)
N1 Ni N3 91.9(3)
N2 Ni N3 88.8(2)
O2 Ni N3 88.3(2)
O1 Ni N3 90.3(2)
N1 Ni N4 90.0(3)
N2 Ni N4 89.6(3)
O2 Ni N4 90.0(3)
O1 Ni N4 91.0(2)
N3 Ni N4 177.7(3)
N1 Ni Zn 129.8(2)
N2 Ni Zn 130.1(2)
O2 Ni Zn 39.77(14)
O1 Ni Zn 39.77(13)
N3 Ni Zn 88.04(16)
N4 Ni Zn 91.72(18)
C17 O2 Zn 130.5(5)
C17 O2 Ni 130.0(5)
Zn O2 Ni 99.4(2)
C1 O1 Zn 132.2(5)
C1 O1 Ni 128.6(5)
Zn O1 Ni 99.2(2)

loop_
_geom_bond_atom_site_label_1
_geom_bond_atom_site_label_2
_geom_bond_distance
I1 Zn 2.5320(11)
I2 Zn 2.5333(10)
N3 C22 1.328(10)
N3 C18 1.341(11)
N3 Ni 2.177(6)
N4 C24 1.325(11)
N4 C28 1.326(12)
N4 Ni 2.214(7)
C17 O2 1.296(9)
C17 C16 1.406(11)
C17 C12 1.426(10)
C6 C1 1.392(11)
C6 C5 1.416(12)
C6 C7 1.456(11)
C1 O1 1.319(9)
C1 C2 1.408(11)
N1 C7 1.272(10)
N1 C8 1.503(11)
N1 Ni 2.016(7)
C16 C15 1.372(12)
C16 H16 0.93
N2 C11 1.274(11)
N2 C10 1.479(11)
N2 Ni 2.021(6)
C10 C9 1.480(16)
C10 H10A 0.97
C10 H10B 0.97
C15 C14 1.390(13)
C15 H15 0.93
C12 C13 1.383(11)
C12 C11 1.452(13)
C2 C3 1.398(12)
C2 H2 0.93
C7 H7 0.93
C8 C9 1.528(13)
C8 H8A 0.97
C8 H8B 0.97
C14 C13 1.385(14)
C14 H14 0.93
C13 H13 0.93
C11 H11 0.93
C5 C4 1.377(15)
C5 H5 0.93
C21 C22 1.358(11)
C21 C20 1.392(12)
C21 H21 0.93
C24 C25 1.363(13)
C24 H24 0.93
C20 C19 1.368(13)
C20 C23 1.509(13)
C9 H9A 0.97
C9 H9B 0.97
C22 H22 0.93
C19 C18 1.389(12)
C19 H19 0.93
C3 C4 1.363(15)
C3 H3 0.93
C18 H18 0.93
C26 C25 1.339(14)
C26 C27 1.341(13)
C26 C29 1.513(12)
C23 H23A 0.96
C23 H23B 0.96
C23 H23C 0.96
C4 H4 0.93
C27 C28 1.376(15)
C27 H27 0.93
C25 H25 0.93
C28 H28 0.93
C29 H29A 0.96
C29 H29B 0.96
C29 H29C 0.96
Zn O1 1.985(5)
Zn O2 1.987(5)
Zn Ni 3.0634(12)
Ni O2 2.029(5)
Ni O1 2.038(5)

loop_
_geom_hbond_atom_site_label_D
_geom_hbond_atom_site_label_H
_geom_hbond_atom_site_label_A
_geom_hbond_site_symmetry_A
_geom_hbond_distance_DH
_geom_hbond_distance_HA
_geom_hbond_distance_DA
_geom_hbond_angle_DHA
_geom_hbond_publ_flag
C10 H10B I1 3_545 0.97 3.03 3.981(10) 166 yes
C22 H22 N2 . 0.93 2.61 3.078(10) 111 yes
C28 H28 N2 . 0.93 2.51 3.086(15) 120 yes

loop_
_geom_torsion_atom_site_label_1
_geom_torsion_atom_site_label_2
_geom_torsion_atom_site_label_3
_geom_torsion_atom_site_label_4
_geom_torsion
C5 C6 C1 O1 178.7(7)
C7 C6 C1 O1 1.7(13)
C5 C6 C1 C2 -1.8(12)
C7 C6 C1 C2 -178.8(7)
O2 C17 C16 C15 179.3(7)
C12 C17 C16 C15 0.9(11)
C11 N2 C10 C9 158.8(8)
Ni N2 C10 C9 -21.2(11)
C17 C16 C15 C14 -0.3(13)
O2 C17 C12 C13 -178.6(7)
C16 C17 C12 C13 -0.2(10)
O2 C17 C12 C11 -4.5(11)
C16 C17 C12 C11 173.9(7)
O1 C1 C2 C3 -179.1(8)
C6 C1 C2 C3 1.5(12)
C8 N1 C7 C6 -179.2(8)
Ni N1 C7 C6 -1.3(12)
C1 C6 C7 N1 -0.2(14)
C5 C6 C7 N1 -177.2(9)
C7 N1 C8 C9 -144.4(9)
Ni N1 C8 C9 37.5(11)
C16 C15 C14 C13 -0.9(13)
C17 C12 C13 C14 -1.0(12)
C11 C12 C13 C14 -175.5(8)
C15 C14 C13 C12 1.6(13)
C10 N2 C11 C12 -175.9(8)
Ni N2 C11 C12 4.2(12)
C13 C12 C11 N2 177.6(8)
C17 C12 C11 N2 3.3(13)
C1 C6 C5 C4 1.0(14)
C7 C6 C5 C4 178.3(9)
C28 N4 C24 C25 6.4(18)
Ni N4 C24 C25 -177.2(10)
C22 C21 C20 C19 -1.2(13)
C22 C21 C20 C23 -177.9(10)
N2 C10 C9 C8 66.8(11)
N1 C8 C9 C10 -77.1(12)
C18 N3 C22 C21 -0.2(12)
Ni N3 C22 C21 -177.9(7)
C20 C21 C22 N3 0.0(13)
C21 C20 C19 C18 2.5(13)
C23 C20 C19 C18 179.1(10)
C1 C2 C3 C4 -0.2(15)
C22 N3 C18 C19 1.5(12)
Ni N3 C18 C19 179.2(7)
C20 C19 C18 N3 -2.8(14)
C2 C3 C4 C5 -0.7(17)
C6 C5 C4 C3 0.3(16)
C25 C26 C27 C28 -3(2)
C29 C26 C27 C28 178.5(14)
C27 C26 C25 C24 4.1(18)
C29 C26 C25 C24 -176.9(11)
N4 C24 C25 C26 -7(2)
C24 N4 C28 C27 -5(2)
Ni N4 C28 C27 178.8(13)
C26 C27 C28 N4 3(3)
C7 N1 Ni N2 -179.6(7)
C8 N1 Ni N2 -1.7(7)
C7 N1 Ni O2 0.0(19)
C8 N1 Ni O2 177.9(12)
C7 N1 Ni O1 1.0(7)
C8 N1 Ni O1 179.0(6)
C7 N1 Ni N3 91.3(7)
C8 N1 Ni N3 -90.8(6)
C7 N1 Ni N4 -90.0(7)
C8 N1 Ni N4 87.9(6)
C7 N1 Ni Zn 2.2(8)
C8 N1 Ni Zn -179.8(5)
C11 N2 Ni N1 172.7(7)
C10 N2 Ni N1 -7.2(7)
C11 N2 Ni O2 -7.2(7)
C10 N2 Ni O2 172.9(6)
C11 N2 Ni O1 -11.0(19)
C10 N2 Ni O1 169.1(12)
C11 N2 Ni N3 -95.5(7)
C10 N2 Ni N3 84.5(6)
C11 N2 Ni N4 82.8(7)
C10 N2 Ni N4 -97.2(6)
C11 N2 Ni Zn -9.1(8)
C10 N2 Ni Zn 170.9(5)
C22 N3 Ni N1 134.5(6)
C18 N3 Ni N1 -43.1(7)
C22 N3 Ni N2 34.4(6)
C18 N3 Ni N2 -143.1(7)
C22 N3 Ni O2 -55.9(6)
C18 N3 Ni O2 126.5(6)
C22 N3 Ni O1 -135.4(6)
C18 N3 Ni O1 47.0(6)
C22 N3 Ni N4 -12(6)
C18 N3 Ni N4 171(6)
C22 N3 Ni Zn -95.7(5)
C18 N3 Ni Zn 86.7(6)
C24 N4 Ni N1 72.8(9)
C28 N4 Ni N1 -111.3(10)
C24 N4 Ni N2 172.9(9)
C28 N4 Ni N2 -11.2(10)
C24 N4 Ni O2 -96.8(9)
C28 N4 Ni O2 79.2(10)
C24 N4 Ni O1 -17.3(9)
C28 N4 Ni O1 158.7(10)
C24 N4 Ni N3 -141(6)
C28 N4 Ni N3 35(6)
C24 N4 Ni Zn -57.0(9)
C28 N4 Ni Zn 118.9(10)
O1 Zn Ni N1 -1.9(3)
O2 Zn Ni N1 -179.4(4)
I1 Zn Ni N1 87.9(3)
I2 Zn Ni N1 -93.1(3)
O1 Zn Ni N2 -179.5(3)
O2 Zn Ni N2 3.0(3)
I1 Zn Ni N2 -89.7(3)
I2 Zn Ni N2 89.3(3)
O1 Zn Ni O2 177.5(3)
I1 Zn Ni O2 -92.8(2)
I2 Zn Ni O2 86.3(2)
O2 Zn Ni O1 -177.5(3)
I1 Zn Ni O1 89.8(2)
I2 Zn Ni O1 -91.2(2)
O1 Zn Ni N3 -92.8(3)
O2 Zn Ni N3 89.8(3)
I1 Zn Ni N3 -2.99(17)
I2 Zn Ni N3 176.05(17)
O1 Zn Ni N4 89.6(3)
O2 Zn Ni N4 -87.9(3)
I1 Zn Ni N4 179.3(2)
I2 Zn Ni N4 -1.6(2)
C16 C17 O2 Zn 5.2(10)
C12 C17 O2 Zn -176.5(5)
C16 C17 O2 Ni 179.8(5)
C12 C17 O2 Ni -1.9(10)
O1 Zn O2 C17 174.1(6)
I1 Zn O2 C17 -72.4(6)
I2 Zn O2 C17 60.9(6)
Ni Zn O2 C17 175.8(7)
O1 Zn O2 Ni -1.7(2)
I1 Zn O2 Ni 111.79(17)
I2 Zn O2 Ni -114.90(16)
N1 Ni O2 C17 -173.1(12)
N2 Ni O2 C17 6.5(6)
O1 Ni O2 C17 -174.2(6)
N3 Ni O2 C17 95.2(6)
N4 Ni O2 C17 -83.1(6)
Zn Ni O2 C17 -175.8(7)
N1 Ni O2 Zn 2.7(15)
N2 Ni O2 Zn -177.7(3)
O1 Ni O2 Zn 1.6(2)
N3 Ni O2 Zn -88.9(2)
N4 Ni O2 Zn 92.7(3)
C6 C1 O1 Zn -179.2(5)
C2 C1 O1 Zn 1.4(10)
C6 C1 O1 Ni -1.7(10)
C2 C1 O1 Ni 178.8(5)
O2 Zn O1 C1 179.7(6)
I1 Zn O1 C1 64.2(6)
I2 Zn O1 C1 -70.2(6)
Ni Zn O1 C1 178.0(7)
O2 Zn O1 Ni 1.7(2)
I1 Zn O1 Ni -113.79(16)
I2 Zn O1 Ni 111.85(16)
N1 Ni O1 C1 0.5(6)
N2 Ni O1 C1 -175.9(13)
O2 Ni O1 C1 -179.7(6)
N3 Ni O1 C1 -91.5(6)
N4 Ni O1 C1 90.5(6)
Zn Ni O1 C1 -178.1(7)
N1 Ni O1 Zn 178.5(3)
N2 Ni O1 Zn 2.2(15)
O2 Ni O1 Zn -1.6(2)
N3 Ni O1 Zn 86.6(2)
N4 Ni O1 Zn -91.4(3)
